data_7243754
loop_
_publ_author_name
'Li, Zi-Xi'
'Kuang, Xiao-Nan'
'Wang, Guo'
'Zhu, Ning'
'Sun, Zhen-Zhou'
'Han, Hong-Liang'
'Yang, Yu-Ping'
'Li, Zhong-Feng'
'Xin, Xiu-Lan'
'Jin, Qiong-Hua'
'Ren, Zhi-Gang'

_publ_section_title
;
 A series of luminescent Cu(i) complexes based on the diphosphine ligand
 and diimine ligand: weak intermolecular interactions, terahertz
 spectroscopy and photoproperties
;
_journal_issue 47
_journal_name_full CrystEngComm
_journal_page_first 8323
_journal_page_last 8333
_journal_paper_doi 10.1039/D1CE01132D
_journal_volume 23
_journal_year 2021
_chemical_formula_moiety 'C55 H44 Cu N4 P2, B F4, 0.27(C H4 O)'
_chemical_formula_sum 'C55.27 H45.07 B Cu F4 N4 O0.27 P2'
_chemical_formula_weight 981.81
_space_group_crystal_system monoclinic
_space_group_IT_number 14
_space_group_name_Hall '-P 2yn'
_space_group_name_H-M_alt 'P 1 21/n 1'
_atom_sites_solution_hydrogens geom
_atom_sites_solution_primary direct
_audit_creation_date 2019-02-28
_audit_creation_method
;
Olex2 1.2
(compiled 2018.05.29 svn.r3508 for OlexSys, GUI svn.r5506)
;
_audit_update_record
;
2021-08-17 deposited with the CCDC.	2021-09-09 downloaded from the CCDC.
;
_cell_angle_alpha 90
_cell_angle_beta 93.0114(16)
_cell_angle_gamma 90
_cell_formula_units_Z 4
_cell_length_a 14.5279(3)
_cell_length_b 19.7802(4)
_cell_length_c 16.4881(3)
_cell_measurement_reflns_used 8057
_cell_measurement_temperature 105.2
_cell_measurement_theta_max 29.3208
_cell_measurement_theta_min 2.9850
_cell_volume 4731.56(16)
_computing_cell_refinement
;
CrysAlisPro, Agilent Technologies,
Version 1.171.35.11 (release 16-05-2011 CrysAlis171 .NET)
(compiled May 16 2011,17:55:39)
;
_computing_data_collection
;
CrysAlisPro, Agilent Technologies,
Version 1.171.35.11 (release 16-05-2011 CrysAlis171 .NET)
(compiled May 16 2011,17:55:39)
;
_computing_data_reduction
;
CrysAlisPro, Agilent Technologies,
Version 1.171.35.11 (release 16-05-2011 CrysAlis171 .NET)
(compiled May 16 2011,17:55:39)
;
_computing_molecular_graphics 'Olex2 (Dolomanov et al., 2009)'
_computing_publication_material 'Olex2 (Dolomanov et al., 2009)'
_computing_structure_refinement 'ShelXL (Sheldrick, 2015)'
_computing_structure_solution 'XS (Sheldrick, 2008)'
_diffrn_ambient_temperature 105.2
_diffrn_detector_area_resol_mean 16.0971
_diffrn_measured_fraction_theta_full 0.976
_diffrn_measured_fraction_theta_max 0.998
_diffrn_measurement_details
;
#__ type_ start__ end____ width___ exp.time_
  1 omega  -35.00   52.00   1.0000    5.0000
omega____ theta____ kappa____ phi______ frames
    -      -15.8148   77.0000   90.0000 87

#__ type_ start__ end____ width___ exp.time_
  2 omega   30.00   89.00   1.0000    5.0000
omega____ theta____ kappa____ phi______ frames
    -       21.1273   77.0000    0.0000 59

#__ type_ start__ end____ width___ exp.time_
  3 omega  -23.00    7.00   1.0000    5.0000
omega____ theta____ kappa____ phi______ frames
    -       21.1273  -37.0000  120.0000 30

#__ type_ start__ end____ width___ exp.time_
  4 omega  -19.00   48.00   1.0000    5.0000
omega____ theta____ kappa____ phi______ frames
    -       21.1273  -77.0000  120.0000 67

#__ type_ start__ end____ width___ exp.time_
  5 omega   -4.00   85.00   1.0000    5.0000
omega____ theta____ kappa____ phi______ frames
    -       21.1273   37.0000  -90.0000 89
;
_diffrn_measurement_device_type 'Xcalibur, Eos, Gemini'
_diffrn_measurement_method '\w scans'
_diffrn_orient_matrix_UB_11 0.0466402000
_diffrn_orient_matrix_UB_12 0.0023444000
_diffrn_orient_matrix_UB_13 -0.0104437000
_diffrn_orient_matrix_UB_21 0.0075032000
_diffrn_orient_matrix_UB_22 0.0263029000
_diffrn_orient_matrix_UB_23 0.0288290000
_diffrn_orient_matrix_UB_31 0.0126230000
_diffrn_orient_matrix_UB_32 -0.0242538000
_diffrn_orient_matrix_UB_33 0.0302581000
_diffrn_radiation_monochromator graphite
_diffrn_radiation_type MoK\a
_diffrn_radiation_wavelength 0.71073
_diffrn_reflns_av_R_equivalents 0.0283
_diffrn_reflns_av_unetI/netI 0.0351
_diffrn_reflns_Laue_measured_fraction_full 0.976
_diffrn_reflns_Laue_measured_fraction_max 0.998
_diffrn_reflns_limit_h_max 17
_diffrn_reflns_limit_h_min -17
_diffrn_reflns_limit_k_max 23
_diffrn_reflns_limit_k_min -13
_diffrn_reflns_limit_l_max 19
_diffrn_reflns_limit_l_min -17
_diffrn_reflns_number 25470
_diffrn_reflns_point_group_measured_fraction_full 0.976
_diffrn_reflns_point_group_measured_fraction_max 0.998
_diffrn_reflns_theta_full 25.242
_diffrn_reflns_theta_max 25.026
_diffrn_reflns_theta_min 2.991
_diffrn_source 'Enhance (Mo) X-ray Source'
_exptl_absorpt_coefficient_mu 0.589
_exptl_absorpt_correction_T_max 1.00000
_exptl_absorpt_correction_T_min 0.88572
_exptl_absorpt_correction_type multi-scan
_exptl_absorpt_process_details
;
CrysAlisPro, Agilent Technologies,
Version 1.171.35.11 (release 16-05-2011 CrysAlis171 .NET)
(compiled May 16 2011,17:55:39)
Empirical absorption correction using spherical harmonics,
 implemented in SCALE3 ABSPACK scaling algorithm.
;
_exptl_crystal_colour 'clear yellowish yellow'
_exptl_crystal_colour_lustre clear
_exptl_crystal_colour_modifier yellowish
_exptl_crystal_colour_primary yellow
_exptl_crystal_density_diffrn 1.378
_exptl_crystal_description block
_exptl_crystal_F_000 2027
_exptl_crystal_size_max 0.3
_exptl_crystal_size_mid 0.25
_exptl_crystal_size_min 0.24
_refine_diff_density_max 0.367
_refine_diff_density_min -0.333
_refine_diff_density_rms 0.053
_refine_ls_extinction_method none
_refine_ls_goodness_of_fit_ref 1.046
_refine_ls_hydrogen_treatment constr
_refine_ls_matrix_type full
_refine_ls_number_parameters 653
_refine_ls_number_reflns 8355
_refine_ls_number_restraints 12
_refine_ls_restrained_S_all 1.045
_refine_ls_R_factor_all 0.0459
_refine_ls_R_factor_gt 0.0339
_refine_ls_shift/su_max 0.001
_refine_ls_shift/su_mean 0.000
_refine_ls_structure_factor_coef Fsqd
_refine_ls_weighting_details
;
 w=1/[\s^2^(Fo^2^)+(0.0245P)^2^+3.7552P]
 where P=(Fo^2^+2Fc^2^)/3
;
_refine_ls_weighting_scheme calc
_refine_ls_wR_factor_gt 0.0717
_refine_ls_wR_factor_ref 0.0776
_reflns_Friedel_coverage 0.000
_reflns_number_gt 7010
_reflns_number_total 8355
_reflns_threshold_expression 'I > 2\s(I)'
_cod_data_source_file d1ce01132d2.cif
_cod_data_source_block exp_4284
_cod_depositor_comments 'Adding full bibliography for 7243753--7243757.cif.'
_cod_original_cell_volume 4731.53(15)
_cod_database_code 7243754
_shelxl_version_number 2013-2
_shelx_space_group_comment
;
The symmetry employed for this shelxl refinement is uniquely defined
by the following loop, which should always be used as a source of
symmetry information in preference to the above space-group names.
They are only intended as comments.
;
_shelx_estimated_absorpt_t_max 0.872
_shelx_estimated_absorpt_t_min 0.843
_reflns_odcompleteness_completeness 99.78
_reflns_odcompleteness_iscentric 1
_reflns_odcompleteness_theta 26.32
_olex2_refinement_description
;
1. Fixed Uiso
 At 1.2 times of:
  All C(H) groups, All C(H,H) groups
 At 1.5 times of:
  All C(H,H,H) groups, All O(H) groups
2. Restrained distances
 F3-B1 \\sim F4-B1 \\sim F5-B2 \\sim F6-B2
 with sigma of 0.02
3. Rigid bond restraints
 F5, B2, F6
 with sigma for 1-2 distances of 0.01 and sigma for 1-3 distances of 0.01
 F3, B1, F4
 with sigma for 1-2 distances of 0.01 and sigma for 1-3 distances of 0.01
4. Others
 Sof(F4)=Sof(F3)=Sof(B1)=1-FVAR(1)
 Sof(B2)=Sof(F5)=Sof(F6)=FVAR(1)
 Sof(O1)=Sof(H1A)=Sof(C56)=Sof(H56A)=Sof(H56B)=Sof(H56C)=FVAR(2)
5.a Secondary CH2 refined with riding coordinates:
 C26(H26A,H26B), C25(H25A,H25B)
5.b Aromatic/amide H refined with riding coordinates:
 C33(H33), C11(H11), C37(H37), C1(H1), C12(H12), C18(H18), C36(H36), C52(H52),
 C53(H53), C2(H2), C49(H49), C31(H31), C45(H45), C29(H29), C39(H39), C51(H51),
 C46(H46), C28(H28), C17(H17), C43(H43), C42(H42), C24(H24), C10(H10), C34(H34),
  C35(H35), C48(H48), C9(H9), C47(H47), C40(H40), C14(H14), C20(H20), C30(H30),
 C21(H21), C41(H41), C16(H16), C23(H23), C55(H55), C22(H22), C15(H15), C54(H54)
5.c Idealised Me refined as rotating group:
 C56(H56A,H56B,H56C)
5.d Idealised tetrahedral OH refined as rotating group:
 O1(H1A)
;
_olex2_submission_special_instructions 'No special instructions were received'

loop_
_space_group_symop_operation_xyz
'x, y, z'
'-x+1/2, y+1/2, -z+1/2'
'-x, -y, -z'
'x-1/2, -y-1/2, z-1/2'

loop_
_atom_site_label
_atom_site_type_symbol
_atom_site_fract_x
_atom_site_fract_y
_atom_site_fract_z
_atom_site_U_iso_or_equiv
_atom_site_adp_type
_atom_site_occupancy
_atom_site_site_symmetry_order
_atom_site_calc_flag
_atom_site_refinement_flags_posn
_atom_site_refinement_flags_adp
_atom_site_refinement_flags_occupancy
_atom_site_disorder_assembly
_atom_site_disorder_group
Cu1 Cu 0.98171(2) 0.21737(2) 0.93498(2) 0.01715(7) Uani 1 1 d . . . . .
P1 P 0.87414(4) 0.29975(3) 0.92458(3) 0.01661(12) Uani 1 1 d . . . . .
P2 P 1.06237(4) 0.23984(3) 0.82719(3) 0.01748(12) Uani 1 1 d . . . . .
N1 N 0.91485(11) 0.12526(9) 0.93500(9) 0.0172(4) Uani 1 1 d . . . . .
N3 N 0.93430(11) 0.33588(9) 0.77346(10) 0.0183(4) Uani 1 1 d . . . . .
F1 F 1.19566(11) 0.35710(7) 1.09946(8) 0.0444(4) Uani 1 1 d . . . . .
N2 N 1.02046(12) 0.18596(9) 1.05074(10) 0.0195(4) Uani 1 1 d . . . . .
N4 N 0.99965(12) 0.39063(10) 0.66534(10) 0.0235(4) Uani 1 1 d . . . . .
C4 C 0.87723(14) 0.03221(11) 1.02516(11) 0.0177(4) Uani 1 1 d . . . . .
C32 C 0.76212(14) 0.26987(11) 0.95567(12) 0.0186(5) Uani 1 1 d . . . . .
C13 C 0.75899(14) -0.05671(11) 0.97579(12) 0.0207(5) Uani 1 1 d . . . . .
C26 C 0.97909(14) 0.27406(11) 0.74774(12) 0.0191(5) Uani 1 1 d . . . . .
H26A H 1.0114 0.2832 0.6989 0.023 Uiso 1 1 calc R . . . .
H26B H 0.9324 0.2402 0.7346 0.023 Uiso 1 1 calc R . . . .
C33 C 0.70963(14) 0.22442(11) 0.90772(12) 0.0225(5) Uani 1 1 d . . . . .
H33 H 0.7270 0.2140 0.8557 0.027 Uiso 1 1 calc R . . . .
C5 C 0.92326(13) 0.09305(11) 1.00822(11) 0.0166(4) Uani 1 1 d . . . . .
F2 F 1.25051(11) 0.42270(8) 1.20336(8) 0.0437(4) Uani 1 1 d . . . . .
C11 C 0.89568(14) 0.00132(11) 1.10316(12) 0.0208(5) Uani 1 1 d . . . . .
H11 H 0.8693 -0.0403 1.1141 0.025 Uiso 1 1 calc R . . . .
C25 C 0.84968(14) 0.32526(11) 0.81686(11) 0.0189(5) Uani 1 1 d . . . . .
H25A H 0.8129 0.2905 0.7893 0.023 Uiso 1 1 calc R . . . .
H25B H 0.8139 0.3667 0.8154 0.023 Uiso 1 1 calc R . . . .
C37 C 0.73483(15) 0.28412(12) 1.03368(13) 0.0251(5) Uani 1 1 d . . . . .
H37 H 0.7689 0.3144 1.0663 0.030 Uiso 1 1 calc R . . . .
C6 C 0.98169(14) 0.12578(11) 1.07037(11) 0.0175(4) Uani 1 1 d . . . . .
C3 C 0.81561(14) 0.00475(11) 0.96359(12) 0.0191(5) Uani 1 1 d . . . . .
C1 C 0.86017(14) 0.09662(11) 0.87750(12) 0.0198(5) Uani 1 1 d . . . . .
H1 H 0.8555 0.1168 0.8265 0.024 Uiso 1 1 calc R . . . .
C44 C 1.15396(14) 0.30277(11) 0.83677(12) 0.0194(5) Uani 1 1 d . . . . .
C27 C 0.94642(14) 0.39547(11) 0.72938(12) 0.0193(5) Uani 1 1 d . . . . .
C12 C 0.95070(14) 0.03174(11) 1.16099(12) 0.0224(5) Uani 1 1 d . . . . .
H12 H 0.9607 0.0105 1.2110 0.027 Uiso 1 1 calc R . . . .
C18 C 0.70693(15) -0.06525(12) 1.04419(14) 0.0272(5) Uani 1 1 d . . . . .
H18 H 0.7070 -0.0317 1.0837 0.033 Uiso 1 1 calc R . . . .
C36 C 0.65741(16) 0.25364(13) 1.06305(14) 0.0315(6) Uani 1 1 d . . . . .
H36 H 0.6401 0.2635 1.1153 0.038 Uiso 1 1 calc R . . . .
C38 C 0.89150(14) 0.37890(11) 0.97992(12) 0.0192(5) Uani 1 1 d . . . . .
C7 C 0.99403(14) 0.09554(11) 1.14791(12) 0.0200(5) Uani 1 1 d . . . . .
C52 C 1.10258(18) 0.07755(12) 0.67770(13) 0.0315(6) Uani 1 1 d . . . . .
H52 H 1.0659 0.0486 0.6455 0.038 Uiso 1 1 calc R . . . .
C53 C 1.19706(18) 0.07019(13) 0.68085(14) 0.0340(6) Uani 1 1 d . . . . .
H53 H 1.2240 0.0363 0.6510 0.041 Uiso 1 1 calc R . . . .
C50 C 1.11601(15) 0.17282(11) 0.76943(12) 0.0217(5) Uani 1 1 d . . . . .
C2 C 0.80966(14) 0.03818(11) 0.88957(12) 0.0209(5) Uani 1 1 d . . . . .
H2 H 0.7713 0.0212 0.8474 0.025 Uiso 1 1 calc R . . . .
C49 C 1.18346(15) 0.33987(12) 0.77089(13) 0.0262(5) Uani 1 1 d . . . . .
H49 H 1.1531 0.3353 0.7201 0.031 Uiso 1 1 calc R . . . .
C31 C 1.01199(16) 0.44651(13) 0.62107(14) 0.0316(6) Uani 1 1 d . . . . .
H31 H 1.0488 0.4431 0.5767 0.038 Uiso 1 1 calc R . . . .
C45 C 1.20037(15) 0.31067(12) 0.91203(13) 0.0247(5) Uani 1 1 d . . . . .
H45 H 1.1804 0.2870 0.9566 0.030 Uiso 1 1 calc R . . . .
C29 C 0.92119(16) 0.51331(12) 0.70439(14) 0.0294(5) Uani 1 1 d . . . . .
H29 H 0.8954 0.5546 0.7178 0.035 Uiso 1 1 calc R . . . .
C39 C 0.96309(16) 0.38306(12) 1.03898(13) 0.0271(5) Uani 1 1 d . . . . .
H39 H 1.0040 0.3471 1.0464 0.033 Uiso 1 1 calc R . . . .
C51 C 1.06177(16) 0.12784(11) 0.72228(13) 0.0264(5) Uani 1 1 d . . . . .
H51 H 0.9979 0.1316 0.7207 0.032 Uiso 1 1 calc R . . . .
C46 C 1.27603(15) 0.35330(12) 0.92167(14) 0.0294(5) Uani 1 1 d . . . . .
H46 H 1.3073 0.3574 0.9721 0.035 Uiso 1 1 calc R . . . .
C19 C 1.06149(15) 0.10462(12) 1.29366(12) 0.0249(5) Uani 1 1 d . . . . .
C28 C 0.90725(15) 0.45717(11) 0.75139(12) 0.0235(5) Uani 1 1 d . . . . .
H28 H 0.8724 0.4601 0.7970 0.028 Uiso 1 1 calc R . . . .
C17 C 0.65534(15) -0.12348(13) 1.05326(15) 0.0337(6) Uani 1 1 d . . . . .
H17 H 0.6207 -0.1286 1.0987 0.040 Uiso 1 1 calc R . . . .
C43 C 0.83243(15) 0.43378(12) 0.96828(13) 0.0250(5) Uani 1 1 d . . . . .
H43 H 0.7843 0.4317 0.9289 0.030 Uiso 1 1 calc R . . . .
C42 C 0.84489(16) 0.49158(12) 1.01509(14) 0.0301(5) Uani 1 1 d . . . . .
H42 H 0.8061 0.5285 1.0060 0.036 Uiso 1 1 calc R . . . .
C24 C 1.09960(16) 0.04102(12) 1.30825(13) 0.0275(5) Uani 1 1 d . . . . .
H24 H 1.1175 0.0149 1.2649 0.033 Uiso 1 1 calc R . . . .
C10 C 1.06969(15) 0.21792(12) 1.10904(13) 0.0256(5) Uani 1 1 d . . . . .
H10 H 1.0972 0.2588 1.0966 0.031 Uiso 1 1 calc R . . . .
C34 C 0.63179(15) 0.19481(13) 0.93737(14) 0.0295(5) Uani 1 1 d . . . . .
H34 H 0.5966 0.1653 0.9046 0.035 Uiso 1 1 calc R . . . .
C8 C 1.04661(15) 0.13155(12) 1.20925(12) 0.0242(5) Uani 1 1 d . . . . .
C35 C 0.60578(16) 0.20874(13) 1.01523(14) 0.0313(6) Uani 1 1 d . . . . .
H35 H 0.5541 0.1881 1.0352 0.038 Uiso 1 1 calc R . . . .
C48 C 1.25761(16) 0.38340(13) 0.78086(15) 0.0327(6) Uani 1 1 d . . . . .
H48 H 1.2761 0.4086 0.7370 0.039 Uiso 1 1 calc R . . . .
C9 C 1.08216(16) 0.19302(12) 1.18849(13) 0.0298(6) Uani 1 1 d . . . . .
H9 H 1.1150 0.2185 1.2276 0.036 Uiso 1 1 calc R . . . .
C47 C 1.30457(16) 0.38962(12) 0.85595(15) 0.0311(6) Uani 1 1 d . . . . .
H47 H 1.3553 0.4182 0.8621 0.037 Uiso 1 1 calc R . . . .
C40 C 0.97404(17) 0.44044(13) 1.08700(14) 0.0329(6) Uani 1 1 d . . . . .
H40 H 1.0214 0.4424 1.1271 0.039 Uiso 1 1 calc R . . . .
C14 C 0.75549(16) -0.10731(12) 0.91699(14) 0.0279(5) Uani 1 1 d . . . . .
H14 H 0.7877 -0.1017 0.8702 0.034 Uiso 1 1 calc R . . . .
C20 C 1.03739(16) 0.14405(13) 1.35928(13) 0.0298(5) Uani 1 1 d . . . . .
H20 H 1.0140 0.1874 1.3505 0.036 Uiso 1 1 calc R . . . .
C30 C 0.97410(17) 0.50806(13) 0.63681(14) 0.0337(6) Uani 1 1 d . . . . .
H30 H 0.9834 0.5451 0.6035 0.040 Uiso 1 1 calc R . . . .
C21 C 1.04824(17) 0.11862(15) 1.43797(13) 0.0367(6) Uani 1 1 d . . . . .
H21 H 1.0309 0.1446 1.4816 0.044 Uiso 1 1 calc R . . . .
C41 C 0.91514(17) 0.49447(13) 1.07551(14) 0.0320(6) Uani 1 1 d . . . . .
H41 H 0.9223 0.5327 1.1080 0.038 Uiso 1 1 calc R . . . .
F4 F 1.2891(3) 0.3145(3) 1.2066(3) 0.0579(16) Uani 0.515(4) 1 d D U P A 2
C16 C 0.65496(16) -0.17404(13) 0.99536(16) 0.0368(6) Uani 1 1 d . . . . .
H16 H 0.6213 -0.2134 1.0024 0.044 Uiso 1 1 calc R . . . .
C23 C 1.11123(16) 0.01605(14) 1.38709(13) 0.0322(6) Uani 1 1 d . . . . .
H23 H 1.1367 -0.0266 1.3964 0.039 Uiso 1 1 calc R . . . .
C55 C 1.21151(17) 0.16429(13) 0.77256(14) 0.0342(6) Uani 1 1 d . . . . .
H55 H 1.2488 0.1931 0.8045 0.041 Uiso 1 1 calc R . . . .
C22 C 1.08465(16) 0.05496(14) 1.45127(13) 0.0353(6) Uani 1 1 d . . . . .
H22 H 1.0913 0.0381 1.5039 0.042 Uiso 1 1 calc R . . . .
C15 C 0.70503(17) -0.16581(13) 0.92670(15) 0.0352(6) Uani 1 1 d . . . . .
H15 H 0.7047 -0.1995 0.8873 0.042 Uiso 1 1 calc R . . . .
F3 F 1.1411(2) 0.34086(14) 1.21853(17) 0.0439(10) Uani 0.515(4) 1 d D U P A 2
C54 C 1.25152(19) 0.11318(14) 0.72841(15) 0.0410(7) Uani 1 1 d . . . . .
H54 H 1.3152 0.1080 0.7310 0.049 Uiso 1 1 calc R . . . .
B1 B 1.2214(5) 0.3597(4) 1.1805(5) 0.0253(18) Uani 0.515(4) 1 d D U P A 2
B2 B 1.2558(6) 0.3589(5) 1.1625(5) 0.0258(19) Uani 0.485(4) 1 d D U P A 1
F5 F 1.2407(4) 0.3079(3) 1.2168(3) 0.0567(17) Uani 0.485(4) 1 d D U P A 1
F6 F 1.3407(2) 0.34863(17) 1.1299(2) 0.0480(11) Uani 0.485(4) 1 d D U P A 1
O1 O 0.9589(5) 0.3072(5) 1.2753(4) 0.056(3) Uani 0.268(5) 1 d . . P B 2
H1A H 1.0003 0.3230 1.2490 0.084 Uiso 0.268(5) 1 calc GR . P B 2
C56 C 0.8984(7) 0.2681(6) 1.2230(8) 0.059(4) Uani 0.268(5) 1 d . . P B 2
H56A H 0.8744 0.2959 1.1790 0.088 Uiso 0.268(5) 1 calc GR . P B 2
H56B H 0.8484 0.2514 1.2531 0.088 Uiso 0.268(5) 1 calc GR . P B 2
H56C H 0.9316 0.2307 1.2016 0.088 Uiso 0.268(5) 1 calc GR . P B 2

loop_
_atom_site_aniso_label
_atom_site_aniso_U_11
_atom_site_aniso_U_22
_atom_site_aniso_U_33
_atom_site_aniso_U_23
_atom_site_aniso_U_13
_atom_site_aniso_U_12
Cu1 0.02076(14) 0.01514(14) 0.01563(12) 0.00247(10) 0.00179(9) -0.00055(11)
P1 0.0183(3) 0.0161(3) 0.0156(2) 0.0003(2) 0.0018(2) -0.0006(2)
P2 0.0212(3) 0.0151(3) 0.0163(2) 0.0016(2) 0.0032(2) 0.0013(2)
N1 0.0215(9) 0.0152(9) 0.0150(8) 0.0023(7) 0.0015(7) -0.0001(8)
N3 0.0205(9) 0.0157(10) 0.0190(8) 0.0041(7) 0.0028(7) 0.0018(8)
F1 0.0709(10) 0.0359(9) 0.0245(7) 0.0029(6) -0.0148(7) -0.0109(8)
N2 0.0223(9) 0.0174(10) 0.0185(8) 0.0011(7) -0.0017(7) -0.0021(8)
N4 0.0268(10) 0.0222(11) 0.0218(9) 0.0059(8) 0.0030(7) -0.0007(9)
C4 0.0193(10) 0.0158(11) 0.0180(10) 0.0013(9) 0.0027(8) 0.0009(9)
C32 0.0196(10) 0.0152(12) 0.0212(10) 0.0018(9) 0.0026(8) 0.0005(9)
C13 0.0182(10) 0.0181(12) 0.0250(11) 0.0061(9) -0.0061(8) -0.0010(10)
C26 0.0224(11) 0.0174(12) 0.0175(10) 0.0013(9) 0.0021(8) 0.0007(10)
C33 0.0237(11) 0.0214(12) 0.0228(10) -0.0025(9) 0.0043(8) 0.0005(10)
C5 0.0160(10) 0.0165(12) 0.0172(10) 0.0003(8) 0.0007(8) 0.0028(9)
F2 0.0612(10) 0.0336(9) 0.0363(8) -0.0142(7) 0.0020(7) -0.0126(8)
C11 0.0236(11) 0.0169(12) 0.0221(10) 0.0046(9) 0.0017(8) -0.0028(10)
C25 0.0208(11) 0.0173(12) 0.0186(10) 0.0018(9) 0.0005(8) -0.0001(9)
C37 0.0287(12) 0.0244(13) 0.0225(11) -0.0019(10) 0.0051(9) -0.0019(11)
C6 0.0177(10) 0.0166(11) 0.0183(10) 0.0025(9) 0.0028(8) -0.0007(9)
C3 0.0184(10) 0.0173(12) 0.0214(10) -0.0005(9) 0.0008(8) 0.0017(9)
C1 0.0250(11) 0.0198(12) 0.0144(10) 0.0024(9) -0.0003(8) 0.0025(10)
C44 0.0185(10) 0.0157(12) 0.0244(10) -0.0005(9) 0.0051(8) 0.0050(9)
C27 0.0193(10) 0.0183(12) 0.0196(10) 0.0025(9) -0.0049(8) -0.0009(10)
C12 0.0273(12) 0.0227(13) 0.0168(10) 0.0064(9) -0.0018(9) -0.0008(10)
C18 0.0225(11) 0.0274(14) 0.0313(12) 0.0074(10) -0.0033(9) -0.0023(11)
C36 0.0340(13) 0.0343(15) 0.0273(12) -0.0002(11) 0.0133(10) 0.0000(12)
C38 0.0215(11) 0.0163(12) 0.0201(10) -0.0003(9) 0.0038(8) -0.0033(10)
C7 0.0233(11) 0.0202(12) 0.0163(10) 0.0015(9) -0.0009(8) -0.0017(10)
C52 0.0513(16) 0.0207(13) 0.0238(11) -0.0010(10) 0.0130(10) -0.0057(12)
C53 0.0540(16) 0.0217(13) 0.0279(12) 0.0002(10) 0.0158(11) 0.0135(13)
C50 0.0343(12) 0.0152(12) 0.0160(10) 0.0040(9) 0.0058(9) 0.0048(10)
C2 0.0233(11) 0.0197(12) 0.0192(10) -0.0005(9) -0.0048(8) -0.0011(10)
C49 0.0264(12) 0.0254(13) 0.0270(11) 0.0067(10) 0.0033(9) -0.0014(11)
C31 0.0348(13) 0.0310(15) 0.0295(12) 0.0103(11) 0.0051(10) -0.0042(12)
C45 0.0255(12) 0.0237(13) 0.0254(11) 0.0002(10) 0.0047(9) 0.0020(11)
C29 0.0336(13) 0.0178(13) 0.0357(13) 0.0023(10) -0.0082(10) 0.0012(11)
C39 0.0297(12) 0.0209(13) 0.0302(12) -0.0006(10) -0.0032(10) -0.0009(11)
C51 0.0353(13) 0.0198(13) 0.0253(11) 0.0014(10) 0.0120(10) -0.0029(11)
C46 0.0257(12) 0.0273(14) 0.0349(12) -0.0059(11) -0.0006(10) 0.0011(11)
C19 0.0262(12) 0.0282(14) 0.0197(10) 0.0034(10) -0.0042(9) -0.0114(11)
C28 0.0255(12) 0.0228(13) 0.0216(10) 0.0000(9) -0.0036(9) -0.0017(10)
C17 0.0209(12) 0.0379(16) 0.0418(14) 0.0187(12) -0.0028(10) -0.0038(12)
C43 0.0261(12) 0.0237(13) 0.0254(11) -0.0009(10) 0.0036(9) 0.0018(11)
C42 0.0340(13) 0.0206(13) 0.0366(13) -0.0019(10) 0.0113(10) 0.0029(11)
C24 0.0336(13) 0.0295(14) 0.0190(10) 0.0020(10) -0.0039(9) -0.0068(11)
C10 0.0306(12) 0.0190(12) 0.0264(11) 0.0043(10) -0.0051(9) -0.0080(11)
C34 0.0246(12) 0.0253(14) 0.0387(13) -0.0041(11) 0.0023(10) -0.0049(11)
C8 0.0288(12) 0.0232(13) 0.0202(10) 0.0023(9) -0.0028(9) -0.0033(11)
C35 0.0251(12) 0.0298(15) 0.0403(13) 0.0040(11) 0.0128(10) -0.0032(11)
C48 0.0261(12) 0.0293(15) 0.0434(14) 0.0114(11) 0.0077(10) -0.0017(11)
C9 0.0383(14) 0.0268(14) 0.0231(11) 0.0018(10) -0.0100(10) -0.0126(12)
C47 0.0204(12) 0.0220(13) 0.0509(15) -0.0018(11) 0.0026(10) -0.0013(10)
C40 0.0384(14) 0.0283(14) 0.0313(12) -0.0046(11) -0.0056(10) -0.0089(12)
C14 0.0306(13) 0.0213(13) 0.0309(12) 0.0026(10) -0.0076(10) -0.0028(11)
C20 0.0323(13) 0.0306(14) 0.0259(12) -0.0016(10) -0.0048(9) -0.0083(11)
C30 0.0420(14) 0.0240(14) 0.0348(13) 0.0137(11) -0.0007(11) -0.0041(12)
C21 0.0346(14) 0.0553(19) 0.0199(11) -0.0054(12) -0.0011(10) -0.0121(14)
C41 0.0421(14) 0.0225(14) 0.0321(13) -0.0091(11) 0.0095(11) -0.0097(12)
F4 0.067(3) 0.050(3) 0.054(3) -0.011(2) -0.023(3) 0.035(3)
C16 0.0259(13) 0.0251(14) 0.0576(16) 0.0155(13) -0.0160(12) -0.0094(11)
C23 0.0331(13) 0.0381(15) 0.0243(12) 0.0095(11) -0.0083(10) -0.0090(12)
C55 0.0368(14) 0.0344(15) 0.0303(12) -0.0071(11) -0.0075(10) 0.0157(12)
C22 0.0328(13) 0.0535(19) 0.0188(11) 0.0084(12) -0.0064(9) -0.0144(13)
C15 0.0361(14) 0.0230(14) 0.0446(14) 0.0030(11) -0.0151(11) -0.0057(12)
F3 0.058(2) 0.0247(17) 0.0508(18) -0.0076(13) 0.0197(14) -0.0081(15)
C54 0.0422(15) 0.0411(17) 0.0395(14) -0.0051(13) -0.0012(12) 0.0232(14)
B1 0.033(4) 0.024(4) 0.018(4) -0.005(3) 0.000(3) 0.005(3)
B2 0.039(5) 0.021(4) 0.017(4) -0.002(3) -0.002(3) -0.003(4)
F5 0.093(4) 0.043(3) 0.032(2) 0.0206(19) -0.021(3) -0.020(4)
F6 0.0348(18) 0.042(2) 0.067(2) -0.0038(17) 0.0013(15) 0.0064(16)
O1 0.058(5) 0.068(6) 0.042(4) -0.010(4) 0.012(4) 0.006(4)
C56 0.036(6) 0.058(8) 0.083(9) 0.011(7) 0.009(6) 0.016(6)

loop_
_atom_type_symbol
_atom_type_description
_atom_type_scat_dispersion_real
_atom_type_scat_dispersion_imag
_atom_type_scat_source
C C 0.0033 0.0016 'International Tables Vol C Tables 4.2.6.8 and 6.1.1.4'
H H 0.0000 0.0000 'International Tables Vol C Tables 4.2.6.8 and 6.1.1.4'
B B 0.0013 0.0007 'International Tables Vol C Tables 4.2.6.8 and 6.1.1.4'
Cu Cu 0.3201 1.2651 'International Tables Vol C Tables 4.2.6.8 and 6.1.1.4'
F F 0.0171 0.0103 'International Tables Vol C Tables 4.2.6.8 and 6.1.1.4'
N N 0.0061 0.0033 'International Tables Vol C Tables 4.2.6.8 and 6.1.1.4'
O O 0.0106 0.0060 'International Tables Vol C Tables 4.2.6.8 and 6.1.1.4'
P P 0.1023 0.0942 'International Tables Vol C Tables 4.2.6.8 and 6.1.1.4'

loop_
_geom_angle_atom_site_label_1
_geom_angle_atom_site_label_2
_geom_angle_atom_site_label_3
_geom_angle
_geom_angle_site_symmetry_1
_geom_angle_site_symmetry_3
_geom_angle_publ_flag
P2 Cu1 P1 100.76(2) . . ?
N1 Cu1 P1 108.24(5) . . ?
N1 Cu1 P2 116.36(5) . . ?
N2 Cu1 P1 116.29(5) . . ?
N2 Cu1 P2 132.19(5) . . ?
N2 Cu1 N1 80.74(7) . . ?
C32 P1 Cu1 111.58(7) . . ?
C32 P1 C25 103.10(9) . . ?
C25 P1 Cu1 111.38(7) . . ?
C38 P1 Cu1 120.31(7) . . ?
C38 P1 C32 103.83(9) . . ?
C38 P1 C25 105.01(10) . . ?
C26 P2 Cu1 106.53(7) . . ?
C44 P2 Cu1 118.69(7) . . ?
C44 P2 C26 104.89(10) . . ?
C44 P2 C50 102.17(10) . . ?
C50 P2 Cu1 121.84(7) . . ?
C50 P2 C26 100.12(9) . . ?
C5 N1 Cu1 113.07(13) . . ?
C1 N1 Cu1 129.69(14) . . ?
C1 N1 C5 116.98(18) . . ?
C26 N3 C25 114.77(17) . . ?
C27 N3 C26 118.98(16) . . ?
C27 N3 C25 120.27(17) . . ?
C6 N2 Cu1 112.82(13) . . ?
C10 N2 Cu1 129.68(15) . . ?
C10 N2 C6 117.22(18) . . ?
C31 N4 C27 117.9(2) . . ?
C5 C4 C11 118.15(18) . . ?
C5 C4 C3 118.04(18) . . ?
C3 C4 C11 123.8(2) . . ?
C33 C32 P1 121.09(15) . . ?
C37 C32 P1 119.55(16) . . ?
C37 C32 C33 118.6(2) . . ?
C18 C13 C3 122.2(2) . . ?
C14 C13 C3 119.57(19) . . ?
C14 C13 C18 118.2(2) . . ?
P2 C26 H26A 109.1 . . ?
P2 C26 H26B 109.1 . . ?
N3 C26 P2 112.54(13) . . ?
N3 C26 H26A 109.1 . . ?
N3 C26 H26B 109.1 . . ?
H26A C26 H26B 107.8 . . ?
C32 C33 H33 119.9 . . ?
C34 C33 C32 120.3(2) . . ?
C34 C33 H33 119.9 . . ?
N1 C5 C4 123.48(18) . . ?
N1 C5 C6 116.04(19) . . ?
C4 C5 C6 120.46(18) . . ?
C4 C11 H11 119.4 . . ?
C12 C11 C4 121.2(2) . . ?
C12 C11 H11 119.4 . . ?
P1 C25 H25A 109.1 . . ?
P1 C25 H25B 109.1 . . ?
N3 C25 P1 112.37(13) . . ?
N3 C25 H25A 109.1 . . ?
N3 C25 H25B 109.1 . . ?
H25A C25 H25B 107.9 . . ?
C32 C37 H37 119.7 . . ?
C36 C37 C32 120.6(2) . . ?
C36 C37 H37 119.7 . . ?
N2 C6 C5 117.15(17) . . ?
N2 C6 C7 123.35(19) . . ?
C7 C6 C5 119.49(19) . . ?
C4 C3 C13 123.11(18) . . ?
C2 C3 C4 116.93(19) . . ?
C2 C3 C13 119.97(18) . . ?
N1 C1 H1 118.2 . . ?
N1 C1 C2 123.51(18) . . ?
C2 C1 H1 118.2 . . ?
C49 C44 P2 122.94(16) . . ?
C45 C44 P2 118.15(16) . . ?
C45 C44 C49 118.8(2) . . ?
N3 C27 C28 122.29(18) . . ?
N4 C27 N3 116.14(19) . . ?
N4 C27 C28 121.6(2) . . ?
C11 C12 H12 118.9 . . ?
C11 C12 C7 122.28(19) . . ?
C7 C12 H12 118.9 . . ?
C13 C18 H18 119.8 . . ?
C17 C18 C13 120.3(2) . . ?
C17 C18 H18 119.8 . . ?
C37 C36 H36 119.8 . . ?
C35 C36 C37 120.4(2) . . ?
C35 C36 H36 119.8 . . ?
C39 C38 P1 118.72(17) . . ?
C39 C38 C43 119.0(2) . . ?
C43 C38 P1 122.22(16) . . ?
C6 C7 C12 118.24(18) . . ?
C6 C7 C8 117.9(2) . . ?
C8 C7 C12 123.84(18) . . ?
C53 C52 H52 119.7 . . ?
C53 C52 C51 120.5(2) . . ?
C51 C52 H52 119.7 . . ?
C52 C53 H53 120.1 . . ?
C54 C53 C52 119.8(2) . . ?
C54 C53 H53 120.1 . . ?
C51 C50 P2 120.51(17) . . ?
C55 C50 P2 121.19(18) . . ?
C55 C50 C51 118.3(2) . . ?
C3 C2 C1 120.93(19) . . ?
C3 C2 H2 119.5 . . ?
C1 C2 H2 119.5 . . ?
C44 C49 H49 119.9 . . ?
C48 C49 C44 120.3(2) . . ?
C48 C49 H49 119.9 . . ?
N4 C31 H31 117.8 . . ?
N4 C31 C30 124.3(2) . . ?
C30 C31 H31 117.8 . . ?
C44 C45 H45 119.5 . . ?
C46 C45 C44 121.0(2) . . ?
C46 C45 H45 119.5 . . ?
C28 C29 H29 120.2 . . ?
C28 C29 C30 119.7(2) . . ?
C30 C29 H29 120.2 . . ?
C38 C39 H39 119.8 . . ?
C40 C39 C38 120.5(2) . . ?
C40 C39 H39 119.8 . . ?
C52 C51 C50 120.5(2) . . ?
C52 C51 H51 119.8 . . ?
C50 C51 H51 119.8 . . ?
C45 C46 H46 120.2 . . ?
C47 C46 C45 119.6(2) . . ?
C47 C46 H46 120.2 . . ?
C24 C19 C8 121.3(2) . . ?
C24 C19 C20 119.1(2) . . ?
C20 C19 C8 119.6(2) . . ?
C27 C28 H28 120.6 . . ?
C29 C28 C27 118.9(2) . . ?
C29 C28 H28 120.6 . . ?
C18 C17 H17 119.7 . . ?
C16 C17 C18 120.6(2) . . ?
C16 C17 H17 119.7 . . ?
C38 C43 H43 119.8 . . ?
C42 C43 C38 120.4(2) . . ?
C42 C43 H43 119.8 . . ?
C43 C42 H42 119.9 . . ?
C43 C42 C41 120.2(2) . . ?
C41 C42 H42 119.9 . . ?
C19 C24 H24 119.7 . . ?
C19 C24 C23 120.7(2) . . ?
C23 C24 H24 119.7 . . ?
N2 C10 H10 118.4 . . ?
N2 C10 C9 123.2(2) . . ?
C9 C10 H10 118.4 . . ?
C33 C34 H34 119.6 . . ?
C35 C34 C33 120.7(2) . . ?
C35 C34 H34 119.6 . . ?
C7 C8 C19 121.9(2) . . ?
C9 C8 C7 117.43(19) . . ?
C9 C8 C19 120.7(2) . . ?
C36 C35 C34 119.4(2) . . ?
C36 C35 H35 120.3 . . ?
C34 C35 H35 120.3 . . ?
C49 C48 H48 119.8 . . ?
C49 C48 C47 120.3(2) . . ?
C47 C48 H48 119.8 . . ?
C10 C9 H9 119.6 . . ?
C8 C9 C10 120.8(2) . . ?
C8 C9 H9 119.6 . . ?
C46 C47 C48 120.0(2) . . ?
C46 C47 H47 120.0 . . ?
C48 C47 H47 120.0 . . ?
C39 C40 H40 119.8 . . ?
C41 C40 C39 120.3(2) . . ?
C41 C40 H40 119.8 . . ?
C13 C14 H14 119.3 . . ?
C15 C14 C13 121.4(2) . . ?
C15 C14 H14 119.3 . . ?
C19 C20 H20 120.0 . . ?
C21 C20 C19 120.0(2) . . ?
C21 C20 H20 120.0 . . ?
C31 C30 C29 117.6(2) . . ?
C31 C30 H30 121.2 . . ?
C29 C30 H30 121.2 . . ?
C20 C21 H21 119.9 . . ?
C22 C21 C20 120.1(2) . . ?
C22 C21 H21 119.9 . . ?
C42 C41 H41 120.2 . . ?
C40 C41 C42 119.7(2) . . ?
C40 C41 H41 120.2 . . ?
C17 C16 H16 120.1 . . ?
C17 C16 C15 119.7(2) . . ?
C15 C16 H16 120.1 . . ?
C24 C23 H23 120.2 . . ?
C22 C23 C24 119.5(2) . . ?
C22 C23 H23 120.2 . . ?
C50 C55 H55 119.7 . . ?
C54 C55 C50 120.7(2) . . ?
C54 C55 H55 119.7 . . ?
C21 C22 C23 120.5(2) . . ?
C21 C22 H22 119.7 . . ?
C23 C22 H22 119.7 . . ?
C14 C15 C16 119.8(2) . . ?
C14 C15 H15 120.1 . . ?
C16 C15 H15 120.1 . . ?
C53 C54 C55 120.2(2) . . ?
C53 C54 H54 119.9 . . ?
C55 C54 H54 119.9 . . ?
F1 B1 F4 115.6(6) . . ?
F1 B1 F3 103.6(6) . . ?
F2 B1 F1 111.7(6) . . ?
F2 B1 F4 107.5(6) . . ?
F2 B1 F3 111.9(5) . . ?
F4 B1 F3 106.5(6) . . ?
F1 B2 F2 110.1(6) . . ?
F1 B2 F5 111.7(7) . . ?
F1 B2 F6 104.8(5) . . ?
F5 B2 F2 109.0(6) . . ?
F5 B2 F6 108.7(7) . . ?
F6 B2 F2 112.5(6) . . ?
C56 O1 H1A 109.5 . . ?
O1 C56 H56A 109.5 . . ?
O1 C56 H56B 109.5 . . ?
O1 C56 H56C 109.5 . . ?
H56A C56 H56B 109.5 . . ?
H56A C56 H56C 109.5 . . ?
H56B C56 H56C 109.5 . . ?

loop_
_geom_bond_atom_site_label_1
_geom_bond_atom_site_label_2
_geom_bond_distance
_geom_bond_site_symmetry_2
_geom_bond_publ_flag
Cu1 P1 2.2580(6) . ?
Cu1 P2 2.2244(6) . ?
Cu1 N1 2.0647(17) . ?
Cu1 N2 2.0573(16) . ?
P1 C32 1.830(2) . ?
P1 C25 1.8627(19) . ?
P1 C38 1.823(2) . ?
P2 C26 1.863(2) . ?
P2 C44 1.823(2) . ?
P2 C50 1.830(2) . ?
N1 C5 1.365(2) . ?
N1 C1 1.331(3) . ?
N3 C26 1.459(3) . ?
N3 C25 1.470(2) . ?
N3 C27 1.401(3) . ?
F1 B1 1.369(8) . ?
F1 B2 1.323(9) . ?
N2 C6 1.363(3) . ?
N2 C10 1.328(3) . ?
N4 C27 1.345(3) . ?
N4 C31 1.342(3) . ?
C4 C5 1.412(3) . ?
C4 C11 1.436(3) . ?
C4 C3 1.425(3) . ?
C32 C33 1.397(3) . ?
C32 C37 1.395(3) . ?
C13 C3 1.487(3) . ?
C13 C18 1.401(3) . ?
C13 C14 1.393(3) . ?
C26 H26A 0.9700 . ?
C26 H26B 0.9700 . ?
C33 H33 0.9300 . ?
C33 C34 1.385(3) . ?
C5 C6 1.449(3) . ?
F2 B1 1.362(10) . ?
F2 B2 1.434(9) . ?
C11 H11 0.9300 . ?
C11 C12 1.353(3) . ?
C25 H25A 0.9700 . ?
C25 H25B 0.9700 . ?
C37 H37 0.9300 . ?
C37 C36 1.386(3) . ?
C6 C7 1.414(3) . ?
C3 C2 1.387(3) . ?
C1 H1 0.9300 . ?
C1 C2 1.389(3) . ?
C44 C49 1.397(3) . ?
C44 C45 1.390(3) . ?
C27 C28 1.402(3) . ?
C12 H12 0.9300 . ?
C12 C7 1.432(3) . ?
C18 H18 0.9300 . ?
C18 C17 1.387(3) . ?
C36 H36 0.9300 . ?
C36 C35 1.382(3) . ?
C38 C39 1.389(3) . ?
C38 C43 1.391(3) . ?
C7 C8 1.426(3) . ?
C52 H52 0.9300 . ?
C52 C53 1.379(4) . ?
C52 C51 1.388(3) . ?
C53 H53 0.9300 . ?
C53 C54 1.378(4) . ?
C50 C51 1.397(3) . ?
C50 C55 1.396(3) . ?
C2 H2 0.9300 . ?
C49 H49 0.9300 . ?
C49 C48 1.382(3) . ?
C31 H31 0.9300 . ?
C31 C30 1.367(3) . ?
C45 H45 0.9300 . ?
C45 C46 1.388(3) . ?
C29 H29 0.9300 . ?
C29 C28 1.375(3) . ?
C29 C30 1.390(3) . ?
C39 H39 0.9300 . ?
C39 C40 1.388(3) . ?
C51 H51 0.9300 . ?
C46 H46 0.9300 . ?
C46 C47 1.382(3) . ?
C19 C24 1.390(3) . ?
C19 C8 1.495(3) . ?
C19 C20 1.393(3) . ?
C28 H28 0.9300 . ?
C17 H17 0.9300 . ?
C17 C16 1.382(4) . ?
C43 H43 0.9300 . ?
C43 C42 1.386(3) . ?
C42 H42 0.9300 . ?
C42 C41 1.389(3) . ?
C24 H24 0.9300 . ?
C24 C23 1.393(3) . ?
C10 H10 0.9300 . ?
C10 C9 1.402(3) . ?
C34 H34 0.9300 . ?
C34 C35 1.385(3) . ?
C8 C9 1.371(3) . ?
C35 H35 0.9300 . ?
C48 H48 0.9300 . ?
C48 C47 1.387(3) . ?
C9 H9 0.9300 . ?
C47 H47 0.9300 . ?
C40 H40 0.9300 . ?
C40 C41 1.376(3) . ?
C14 H14 0.9300 . ?
C14 C15 1.384(3) . ?
C20 H20 0.9300 . ?
C20 C21 1.393(3) . ?
C30 H30 0.9300 . ?
C21 H21 0.9300 . ?
C21 C22 1.379(4) . ?
C41 H41 0.9300 . ?
F4 B1 1.381(8) . ?
C16 H16 0.9300 . ?
C16 C15 1.387(4) . ?
C23 H23 0.9300 . ?
C23 C22 1.380(3) . ?
C55 H55 0.9300 . ?
C55 C54 1.391(3) . ?
C22 H22 0.9300 . ?
C15 H15 0.9300 . ?
F3 B1 1.403(7) . ?
C54 H54 0.9300 . ?
B2 F5 1.375(9) . ?
B2 F6 1.386(8) . ?
O1 H1A 0.8200 . ?
O1 C56 1.427(14) . ?
C56 H56A 0.9600 . ?
C56 H56B 0.9600 . ?
C56 H56C 0.9600 . ?

loop_
_geom_torsion_atom_site_label_1
_geom_torsion_atom_site_label_2
_geom_torsion_atom_site_label_3
_geom_torsion_atom_site_label_4
_geom_torsion
_geom_torsion_site_symmetry_1
_geom_torsion_site_symmetry_2
_geom_torsion_site_symmetry_3
_geom_torsion_site_symmetry_4
_geom_torsion_publ_flag
Cu1 P1 C32 C33 -71.22(18) . . . . ?
Cu1 P1 C32 C37 98.78(18) . . . . ?
Cu1 P1 C25 N3 -46.58(16) . . . . ?
Cu1 P1 C38 C39 -11.2(2) . . . . ?
Cu1 P1 C38 C43 172.55(14) . . . . ?
Cu1 P2 C26 N3 60.53(15) . . . . ?
Cu1 P2 C44 C49 -153.94(16) . . . . ?
Cu1 P2 C44 C45 30.53(19) . . . . ?
Cu1 P2 C50 C51 69.54(18) . . . . ?
Cu1 P2 C50 C55 -109.06(18) . . . . ?
Cu1 N1 C5 C4 174.47(16) . . . . ?
Cu1 N1 C5 C6 -4.2(2) . . . . ?
Cu1 N1 C1 C2 -171.06(15) . . . . ?
Cu1 N2 C6 C5 1.7(2) . . . . ?
Cu1 N2 C6 C7 -176.61(16) . . . . ?
Cu1 N2 C10 C9 172.66(17) . . . . ?
P1 C32 C33 C34 170.61(17) . . . . ?
P1 C32 C37 C36 -170.06(18) . . . . ?
P1 C38 C39 C40 -174.74(18) . . . . ?
P1 C38 C43 C42 176.10(17) . . . . ?
P2 C44 C49 C48 -175.38(18) . . . . ?
P2 C44 C45 C46 174.23(17) . . . . ?
P2 C50 C51 C52 179.20(16) . . . . ?
P2 C50 C55 C54 180.00(19) . . . . ?
N1 C5 C6 N2 1.6(3) . . . . ?
N1 C5 C6 C7 -179.94(18) . . . . ?
N1 C1 C2 C3 -1.7(3) . . . . ?
N3 C27 C28 C29 -179.10(19) . . . . ?
N2 C6 C7 C12 -179.23(19) . . . . ?
N2 C6 C7 C8 2.7(3) . . . . ?
N2 C10 C9 C8 3.0(4) . . . . ?
N4 C27 C28 C29 2.3(3) . . . . ?
N4 C31 C30 C29 1.7(4) . . . . ?
C4 C5 C6 N2 -177.03(18) . . . . ?
C4 C5 C6 C7 1.4(3) . . . . ?
C4 C11 C12 C7 -0.6(3) . . . . ?
C4 C3 C2 C1 -1.5(3) . . . . ?
C32 P1 C25 N3 -166.37(15) . . . . ?
C32 P1 C38 C39 114.42(17) . . . . ?
C32 P1 C38 C43 -61.80(19) . . . . ?
C32 C33 C34 C35 -1.2(4) . . . . ?
C32 C37 C36 C35 -0.2(4) . . . . ?
C13 C3 C2 C1 178.38(19) . . . . ?
C13 C18 C17 C16 0.4(3) . . . . ?
C13 C14 C15 C16 1.5(3) . . . . ?
C26 P2 C44 C49 -35.2(2) . . . . ?
C26 P2 C44 C45 149.28(17) . . . . ?
C26 P2 C50 C51 -47.27(19) . . . . ?
C26 P2 C50 C55 134.12(19) . . . . ?
C26 N3 C25 P1 77.97(19) . . . . ?
C26 N3 C27 N4 0.0(3) . . . . ?
C26 N3 C27 C28 -178.59(18) . . . . ?
C33 C32 C37 C36 0.2(3) . . . . ?
C33 C34 C35 C36 1.2(4) . . . . ?
C5 N1 C1 C2 2.6(3) . . . . ?
C5 C4 C11 C12 4.4(3) . . . . ?
C5 C4 C3 C13 -176.27(19) . . . . ?
C5 C4 C3 C2 3.6(3) . . . . ?
C5 C6 C7 C12 2.4(3) . . . . ?
C5 C6 C7 C8 -175.61(19) . . . . ?
C11 C4 C5 N1 176.67(18) . . . . ?
C11 C4 C5 C6 -4.8(3) . . . . ?
C11 C4 C3 C13 4.2(3) . . . . ?
C11 C4 C3 C2 -175.92(19) . . . . ?
C11 C12 C7 C6 -2.9(3) . . . . ?
C11 C12 C7 C8 175.0(2) . . . . ?
C25 P1 C32 C33 48.4(2) . . . . ?
C25 P1 C32 C37 -141.58(18) . . . . ?
C25 P1 C38 C39 -137.66(17) . . . . ?
C25 P1 C38 C43 46.12(19) . . . . ?
C25 N3 C26 P2 -88.22(18) . . . . ?
C25 N3 C27 N4 -151.35(18) . . . . ?
C25 N3 C27 C28 30.0(3) . . . . ?
C37 C32 C33 C34 0.5(3) . . . . ?
C37 C36 C35 C34 -0.5(4) . . . . ?
C6 N2 C10 C9 -0.7(3) . . . . ?
C6 C7 C8 C19 178.4(2) . . . . ?
C6 C7 C8 C9 -0.4(3) . . . . ?
C3 C4 C5 N1 -2.9(3) . . . . ?
C3 C4 C5 C6 175.67(18) . . . . ?
C3 C4 C11 C12 -176.1(2) . . . . ?
C3 C13 C18 C17 -179.79(19) . . . . ?
C3 C13 C14 C15 178.8(2) . . . . ?
C1 N1 C5 C4 -0.2(3) . . . . ?
C1 N1 C5 C6 -178.86(18) . . . . ?
C44 P2 C26 N3 -66.12(16) . . . . ?
C44 P2 C50 C51 -155.06(17) . . . . ?
C44 P2 C50 C55 26.3(2) . . . . ?
C44 C49 C48 C47 1.3(4) . . . . ?
C44 C45 C46 C47 1.4(3) . . . . ?
C27 N3 C26 P2 118.87(16) . . . . ?
C27 N3 C25 P1 -129.50(16) . . . . ?
C27 N4 C31 C30 0.1(3) . . . . ?
C12 C7 C8 C19 0.5(3) . . . . ?
C12 C7 C8 C9 -178.4(2) . . . . ?
C18 C13 C3 C4 48.1(3) . . . . ?
C18 C13 C3 C2 -131.8(2) . . . . ?
C18 C13 C14 C15 -2.4(3) . . . . ?
C18 C17 C16 C15 -1.4(3) . . . . ?
C38 P1 C32 C33 157.76(18) . . . . ?
C38 P1 C32 C37 -32.2(2) . . . . ?
C38 P1 C25 N3 85.18(16) . . . . ?
C38 C39 C40 C41 -1.3(4) . . . . ?
C38 C43 C42 C41 -1.7(3) . . . . ?
C7 C8 C9 C10 -2.2(4) . . . . ?
C52 C53 C54 C55 -0.6(4) . . . . ?
C53 C52 C51 C50 1.6(3) . . . . ?
C50 P2 C26 N3 -171.73(14) . . . . ?
C50 P2 C44 C49 68.9(2) . . . . ?
C50 P2 C44 C45 -106.63(17) . . . . ?
C50 C55 C54 C53 0.0(4) . . . . ?
C49 C44 C45 C46 -1.5(3) . . . . ?
C49 C48 C47 C46 -1.4(4) . . . . ?
C31 N4 C27 N3 179.25(18) . . . . ?
C31 N4 C27 C28 -2.1(3) . . . . ?
C45 C44 C49 C48 0.1(3) . . . . ?
C45 C46 C47 C48 0.1(3) . . . . ?
C39 C38 C43 C42 -0.1(3) . . . . ?
C39 C40 C41 C42 -0.5(4) . . . . ?
C51 C52 C53 C54 -0.2(4) . . . . ?
C51 C50 C55 C54 1.4(3) . . . . ?
C19 C24 C23 C22 0.0(3) . . . . ?
C19 C8 C9 C10 178.9(2) . . . . ?
C19 C20 C21 C22 1.4(4) . . . . ?
C28 C29 C30 C31 -1.4(3) . . . . ?
C17 C16 C15 C14 0.5(3) . . . . ?
C43 C38 C39 C40 1.6(3) . . . . ?
C43 C42 C41 C40 2.0(3) . . . . ?
C24 C19 C8 C7 55.5(3) . . . . ?
C24 C19 C8 C9 -125.7(3) . . . . ?
C24 C19 C20 C21 -2.5(3) . . . . ?
C24 C23 C22 C21 -1.1(4) . . . . ?
C10 N2 C6 C5 176.22(19) . . . . ?
C10 N2 C6 C7 -2.1(3) . . . . ?
C8 C19 C24 C23 -178.6(2) . . . . ?
C8 C19 C20 C21 178.0(2) . . . . ?
C14 C13 C3 C4 -133.2(2) . . . . ?
C14 C13 C3 C2 46.9(3) . . . . ?
C14 C13 C18 C17 1.5(3) . . . . ?
C20 C19 C24 C23 1.8(3) . . . . ?
C20 C19 C8 C7 -124.9(2) . . . . ?
C20 C19 C8 C9 53.9(3) . . . . ?
C20 C21 C22 C23 0.4(4) . . . . ?
C30 C29 C28 C27 -0.5(3) . . . . ?
C55 C50 C51 C52 -2.2(3) . . . . ?
B1 F1 B2 F2 -66.2(14) . . . . ?
B1 F1 B2 F5 55.1(13) . . . . ?
B1 F1 B2 F6 173(2) . . . . ?
B1 F2 B2 F1 73.1(14) . . . . ?
B1 F2 B2 F5 -49.7(12) . . . . ?
B1 F2 B2 F6 -170.4(19) . . . . ?
B2 F1 B1 F2 76.7(15) . . . . ?
B2 F1 B1 F4 -46.6(12) . . . . ?
B2 F1 B1 F3 -162.6(19) . . . . ?
B2 F2 B1 F1 -69.2(13) . . . . ?
B2 F2 B1 F4 58.6(13) . . . . ?
B2 F2 B1 F3 175.2(19) . . . . ?
